data_4331105
loop_
_publ_author_name
'Shanish Kumar'
'Ganesan Mani'
'Sukanta Mondal'
'Pratim Kumar Chattaraj'

_publ_contact_author_address
;Department of Chemistry
Indian Institute of Technology-Kharagpur
Kharagpur, India 721 302
;
_publ_contact_author_email gmani@chem.iitkgp.ernet.in
_publ_contact_author_fax 91-3222-282252
_publ_contact_author_name 'Mani, Ganesan.'
_publ_contact_author_phone 91-3222-282320
_publ_section_title
;
 Pyrrole-Based New Diphosphines: Pd and Ni Complexes Bearing the PNP
 Pincer Ligand
;
_journal_name_full 'Inorganic Chemistry'
_journal_page_first 12527
_journal_page_last 12539
_journal_paper_doi 10.1021/ic301967r
_journal_volume 51
_journal_year 2012
_chemical_formula_sum 'C30 H26 Br N Ni P2'
_chemical_formula_weight 601.08
_chemical_name_systematic
;
 ?
;
_space_group_IT_number 14
_symmetry_cell_setting monoclinic
_symmetry_space_group_name_Hall '-P 2ybc'
_symmetry_space_group_name_H-M 'P 1 21/c 1'
_atom_sites_solution_hydrogens geom
_atom_sites_solution_primary direct
_atom_sites_solution_secondary difmap
_audit_creation_method SHELXL-97
_cell_angle_alpha 90.00
_cell_angle_beta 107.282(5)
_cell_angle_gamma 90.00
_cell_formula_units_Z 4
_cell_length_a 14.407(2)
_cell_length_b 16.410(3)
_cell_length_c 11.5576(18)
_cell_measurement_reflns_used 30557
_cell_measurement_temperature 295(2)
_cell_measurement_theta_max 24.99
_cell_measurement_theta_min 1.48
_cell_volume 2609.1(7)
_computing_structure_refinement 'SHELXL-97 (Sheldrick, 2008)'
_computing_structure_solution 'SHELXS-97 (Sheldrick, 1990)'
_diffrn_ambient_temperature 295(2)
_diffrn_measured_fraction_theta_full 1.000
_diffrn_measured_fraction_theta_max 1.000
_diffrn_measurement_device_type 'Bruker CCD APEX 2'
_diffrn_measurement_method hemisphere
_diffrn_radiation_monochromator graphite
_diffrn_radiation_source 'fine-focus sealed tube'
_diffrn_radiation_type MoK\a
_diffrn_radiation_wavelength 0.71073
_diffrn_reflns_av_R_equivalents 0.1084
_diffrn_reflns_av_sigmaI/netI 0.0718
_diffrn_reflns_limit_h_max 17
_diffrn_reflns_limit_h_min -16
_diffrn_reflns_limit_k_max 19
_diffrn_reflns_limit_k_min -19
_diffrn_reflns_limit_l_max 13
_diffrn_reflns_limit_l_min -13
_diffrn_reflns_number 30557
_diffrn_reflns_theta_full 24.99
_diffrn_reflns_theta_max 24.99
_diffrn_reflns_theta_min 1.48
_exptl_absorpt_coefficient_mu 2.418
_exptl_absorpt_correction_T_max 0.663
_exptl_absorpt_correction_T_min 0.623
_exptl_absorpt_correction_type multi-scan
_exptl_absorpt_process_details SADABS
_exptl_crystal_colour Brown
_exptl_crystal_density_diffrn 1.530
_exptl_crystal_description Prism
_exptl_crystal_F_000 1224
_exptl_crystal_size_max 0.20
_exptl_crystal_size_mid 0.19
_exptl_crystal_size_min 0.17
_refine_diff_density_max 0.371
_refine_diff_density_min -0.412
_refine_diff_density_rms 0.077
_refine_ls_extinction_method none
_refine_ls_goodness_of_fit_ref 1.027
_refine_ls_hydrogen_treatment constr
_refine_ls_matrix_type full
_refine_ls_number_parameters 316
_refine_ls_number_reflns 4586
_refine_ls_number_restraints 0
_refine_ls_restrained_S_all 1.027
_refine_ls_R_factor_all 0.0947
_refine_ls_R_factor_gt 0.0410
_refine_ls_shift/su_max 0.000
_refine_ls_shift/su_mean 0.000
_refine_ls_structure_factor_coef Fsqd
_refine_ls_weighting_details 'calc w=1/[\s^2^(Fo^2^)+(0.0299P)^2^+0.9645P] where P=(Fo^2^+2Fc^2^)/3'
_refine_ls_weighting_scheme calc
_refine_ls_wR_factor_gt 0.0721
_refine_ls_wR_factor_ref 0.0913
_reflns_number_gt 2789
_reflns_number_total 4586
_reflns_threshold_expression >2\s(I)
_cod_data_source_file ic301967r_si_002_6.cif
_cod_data_source_block NiBrcomplex15
_cod_original_cell_volume 2609.2(7)
_cod_database_code 4331105

loop_
_symmetry_equiv_pos_as_xyz
'x, y, z'
'-x, y+1/2, -z+1/2'
'-x, -y, -z'
'x, -y-1/2, z-1/2'

loop_
_atom_site_label
_atom_site_type_symbol
_atom_site_fract_x
_atom_site_fract_y
_atom_site_fract_z
_atom_site_U_iso_or_equiv
_atom_site_adp_type
_atom_site_occupancy
_atom_site_symmetry_multiplicity
_atom_site_calc_flag
_atom_site_refinement_flags
C1 C 0.3768(3) 0.0252(3) 0.4219(4) 0.0467(13) Uani 1 1 d .
H12A H 0.3707 0.0362 0.5018 0.056 Uiso 1 1 calc R
H12B H 0.4270 -0.0156 0.4294 0.056 Uiso 1 1 calc R
C2 C 0.4016(3) 0.1010(3) 0.3674(4) 0.0359(11) Uani 1 1 d .
C3 C 0.4713(3) 0.1607(3) 0.4065(4) 0.0439(13) Uani 1 1 d .
H14 H 0.5153 0.1653 0.4836 0.053 Uiso 1 1 calc R
C4 C 0.4633(3) 0.2134(3) 0.3074(4) 0.0476(13) Uani 1 1 d .
H16 H 0.5012 0.2592 0.3072 0.057 Uiso 1 1 calc R
C5 C 0.3892(3) 0.1846(3) 0.2109(4) 0.0364(11) Uani 1 1 d .
C6 C 0.3415(3) 0.2155(3) 0.0871(4) 0.0453(13) Uani 1 1 d .
H18A H 0.3896 0.2345 0.0499 0.054 Uiso 1 1 calc R
H18B H 0.2980 0.2601 0.0893 0.054 Uiso 1 1 calc R
C7 C 0.3473(3) 0.0846(3) -0.0843(4) 0.0388(12) Uani 1 1 d .
C8 C 0.4455(4) 0.0991(3) -0.0589(5) 0.0550(14) Uani 1 1 d .
H26 H 0.4761 0.1358 0.0017 0.066 Uiso 1 1 calc R
C9 C 0.4982(4) 0.0594(4) -0.1229(6) 0.0709(18) Uani 1 1 d .
H27 H 0.5645 0.0694 -0.1050 0.085 Uiso 1 1 calc R
C10 C 0.4548(6) 0.0055(4) -0.2121(6) 0.079(2) Uani 1 1 d .
H28 H 0.4915 -0.0208 -0.2548 0.095 Uiso 1 1 calc R
C11 C 0.3571(6) -0.0102(4) -0.2395(5) 0.0755(19) Uani 1 1 d .
H29 H 0.3275 -0.0473 -0.3000 0.091 Uiso 1 1 calc R
C12 C 0.3027(4) 0.0300(3) -0.1756(4) 0.0549(14) Uani 1 1 d .
H30 H 0.2363 0.0202 -0.1942 0.066 Uiso 1 1 calc R
C13 C 0.1719(3) 0.1748(3) -0.1092(4) 0.0370(11) Uani 1 1 d .
C14 C 0.1895(4) 0.2333(3) -0.1873(4) 0.0483(13) Uani 1 1 d .
H20 H 0.2533 0.2460 -0.1835 0.058 Uiso 1 1 calc R
C15 C 0.1149(4) 0.2721(3) -0.2692(4) 0.0564(15) Uani 1 1 d .
H21 H 0.1277 0.3115 -0.3204 0.068 Uiso 1 1 calc R
C16 C 0.0207(4) 0.2529(3) -0.2760(5) 0.0600(15) Uani 1 1 d .
H22 H -0.0303 0.2787 -0.3330 0.072 Uiso 1 1 calc R
C17 C 0.0010(4) 0.1957(3) -0.1988(5) 0.0620(15) Uani 1 1 d .
H23 H -0.0629 0.1833 -0.2034 0.074 Uiso 1 1 calc R
C18 C 0.0762(4) 0.1572(3) -0.1156(4) 0.0494(13) Uani 1 1 d .
H24 H 0.0630 0.1191 -0.0630 0.059 Uiso 1 1 calc R
C19 C 0.1644(3) 0.0303(3) 0.3719(4) 0.0383(11) Uani 1 1 d .
C20 C 0.0708(4) 0.0221(3) 0.2979(4) 0.0512(14) Uani 1 1 d .
H8 H 0.0591 -0.0058 0.2248 0.061 Uiso 1 1 calc R
C21 C -0.0062(4) 0.0546(3) 0.3304(5) 0.0668(16) Uani 1 1 d .
H9 H -0.0694 0.0483 0.2797 0.080 Uiso 1 1 calc R
C22 C 0.0105(5) 0.0962(4) 0.4376(6) 0.0725(18) Uani 1 1 d .
H10 H -0.0413 0.1187 0.4592 0.087 Uiso 1 1 calc R
C23 C 0.1018(5) 0.1045(3) 0.5114(5) 0.0733(18) Uani 1 1 d .
H11 H 0.1123 0.1317 0.5848 0.088 Uiso 1 1 calc R
C24 C 0.1800(4) 0.0733(3) 0.4804(4) 0.0568(15) Uani 1 1 d .
H014 H 0.2428 0.0809 0.5314 0.068 Uiso 1 1 calc R
C25 C 0.2637(3) -0.1190(3) 0.3469(4) 0.0377(12) Uani 1 1 d .
C26 C 0.2288(3) -0.1530(3) 0.4360(4) 0.0508(13) Uani 1 1 d .
H5 H 0.1988 -0.1201 0.4799 0.061 Uiso 1 1 calc R
C27 C 0.2386(4) -0.2357(4) 0.4594(5) 0.0598(15) Uani 1 1 d .
H4 H 0.2154 -0.2579 0.5196 0.072 Uiso 1 1 calc R
C28 C 0.2815(4) -0.2853(3) 0.3959(5) 0.0636(16) Uani 1 1 d .
H3 H 0.2872 -0.3409 0.4121 0.076 Uiso 1 1 calc R
C29 C 0.3165(4) -0.2526(3) 0.3074(5) 0.0665(16) Uani 1 1 d .
H2 H 0.3464 -0.2860 0.2641 0.080 Uiso 1 1 calc R
C30 C 0.3071(4) -0.1703(3) 0.2830(5) 0.0546(14) Uani 1 1 d .
H1 H 0.3304 -0.1488 0.2225 0.066 Uiso 1 1 calc R
P1 P 0.27335(9) 0.12900(7) 0.00231(10) 0.0372(3) Uani 1 1 d .
P2 P 0.26144(9) -0.01042(8) 0.32032(10) 0.0370(3) Uani 1 1 d .
Ni Ni 0.25902(4) 0.04700(4) 0.14756(5) 0.03385(17) Uani 1 1 d .
Br1 Br 0.15394(4) -0.04509(3) 0.02506(4) 0.05189(17) Uani 1 1 d .
N1 N 0.3511(2) 0.1155(2) 0.2472(3) 0.0336(9) Uani 1 1 d .

loop_
_atom_site_aniso_label
_atom_site_aniso_U_11
_atom_site_aniso_U_22
_atom_site_aniso_U_33
_atom_site_aniso_U_23
_atom_site_aniso_U_13
_atom_site_aniso_U_12
C1 0.042(3) 0.054(4) 0.042(3) 0.007(2) 0.008(2) -0.001(3)
C2 0.032(3) 0.043(3) 0.033(3) -0.006(2) 0.009(2) 0.001(2)
C3 0.038(3) 0.047(3) 0.044(3) -0.011(2) 0.007(2) 0.000(3)
C4 0.048(3) 0.041(3) 0.055(3) -0.012(3) 0.018(3) -0.011(3)
C5 0.042(3) 0.031(3) 0.042(3) -0.006(2) 0.020(2) -0.002(2)
C6 0.055(3) 0.033(3) 0.052(3) 0.001(2) 0.023(3) -0.007(2)
C7 0.041(3) 0.039(3) 0.041(3) 0.013(2) 0.019(2) 0.011(2)
C8 0.054(4) 0.052(4) 0.066(3) 0.018(3) 0.028(3) 0.011(3)
C9 0.057(4) 0.084(5) 0.083(5) 0.025(4) 0.038(4) 0.023(4)
C10 0.092(6) 0.091(5) 0.075(5) 0.036(4) 0.056(4) 0.051(5)
C11 0.115(6) 0.068(4) 0.049(3) -0.005(3) 0.034(4) 0.031(4)
C12 0.066(4) 0.060(4) 0.041(3) -0.006(3) 0.020(3) 0.006(3)
C13 0.038(3) 0.033(3) 0.043(3) -0.003(2) 0.016(2) 0.001(2)
C14 0.050(3) 0.049(3) 0.048(3) 0.007(3) 0.019(3) 0.005(3)
C15 0.072(4) 0.046(4) 0.047(3) 0.004(3) 0.011(3) 0.001(3)
C16 0.058(4) 0.049(4) 0.062(4) 0.004(3) 0.000(3) 0.013(3)
C17 0.043(3) 0.061(4) 0.078(4) 0.000(3) 0.012(3) -0.002(3)
C18 0.046(3) 0.040(3) 0.058(3) 0.007(3) 0.010(3) 0.001(3)
C19 0.045(3) 0.032(3) 0.041(3) 0.005(2) 0.017(2) -0.002(2)
C20 0.048(3) 0.052(4) 0.057(3) -0.005(3) 0.020(3) -0.004(3)
C21 0.055(4) 0.071(4) 0.079(4) 0.001(4) 0.027(3) -0.003(3)
C22 0.074(5) 0.067(4) 0.096(5) 0.006(4) 0.054(4) 0.011(4)
C23 0.099(5) 0.066(4) 0.067(4) -0.017(3) 0.043(4) 0.009(4)
C24 0.061(4) 0.062(4) 0.048(3) -0.010(3) 0.018(3) -0.003(3)
C25 0.036(3) 0.039(3) 0.039(3) 0.007(2) 0.012(2) -0.002(2)
C26 0.057(3) 0.045(4) 0.056(3) 0.005(3) 0.025(3) 0.001(3)
C27 0.064(4) 0.054(4) 0.060(4) 0.022(3) 0.016(3) -0.002(3)
C28 0.070(4) 0.041(4) 0.073(4) 0.015(3) 0.012(3) 0.003(3)
C29 0.077(4) 0.042(4) 0.085(4) 0.002(3) 0.031(4) 0.007(3)
C30 0.059(4) 0.046(4) 0.064(4) 0.004(3) 0.028(3) 0.005(3)
P1 0.0427(8) 0.0349(8) 0.0371(7) 0.0011(6) 0.0166(6) -0.0002(6)
P2 0.0365(7) 0.0392(8) 0.0346(6) 0.0022(6) 0.0096(6) -0.0032(6)
Ni 0.0368(3) 0.0330(4) 0.0331(3) -0.0009(3) 0.0124(3) -0.0030(3)
Br1 0.0614(4) 0.0452(3) 0.0455(3) -0.0068(3) 0.0105(3) -0.0127(3)
N1 0.034(2) 0.028(2) 0.040(2) -0.0032(18) 0.0134(18) -0.0045(18)

loop_
_atom_type_symbol
_atom_type_description
_atom_type_scat_dispersion_real
_atom_type_scat_dispersion_imag
_atom_type_scat_source
C C 0.0033 0.0016 'International Tables Vol C Tables 4.2.6.8 and 6.1.1.4'
H H 0.0000 0.0000 'International Tables Vol C Tables 4.2.6.8 and 6.1.1.4'
P P 0.1023 0.0942 'International Tables Vol C Tables 4.2.6.8 and 6.1.1.4'
Ni Ni 0.3393 1.1124 'International Tables Vol C Tables 4.2.6.8 and 6.1.1.4'
Br Br -0.2901 2.4595 'International Tables Vol C Tables 4.2.6.8 and 6.1.1.4'
N N 0.0061 0.0033 'International Tables Vol C Tables 4.2.6.8 and 6.1.1.4'

loop_
_geom_angle_atom_site_label_1
_geom_angle_atom_site_label_2
_geom_angle_atom_site_label_3
_geom_angle
C2 C1 P2 106.5(3)
C2 C1 H12A 110.4
P2 C1 H12A 110.4
C2 C1 H12B 110.4
P2 C1 H12B 110.4
H12A C1 H12B 108.6
C3 C2 N1 108.7(4)
C3 C2 C1 134.4(4)
N1 C2 C1 116.7(4)
C2 C3 C4 107.0(4)
C2 C3 H14 126.5
C4 C3 H14 126.5
C5 C4 C3 107.7(4)
C5 C4 H16 126.2
C3 C4 H16 126.2
N1 C5 C4 108.5(4)
N1 C5 C6 117.6(4)
C4 C5 C6 133.7(4)
C5 C6 P1 105.9(3)
C5 C6 H18A 110.6
P1 C6 H18A 110.6
C5 C6 H18B 110.6
P1 C6 H18B 110.6
H18A C6 H18B 108.7
C8 C7 C12 119.2(5)
C8 C7 P1 123.1(4)
C12 C7 P1 117.6(4)
C9 C8 C7 120.1(5)
C9 C8 H26 120.0
C7 C8 H26 120.0
C10 C9 C8 121.0(6)
C10 C9 H27 119.5
C8 C9 H27 119.5
C9 C10 C11 120.3(6)
C9 C10 H28 119.8
C11 C10 H28 119.8
C10 C11 C12 119.3(6)
C10 C11 H29 120.3
C12 C11 H29 120.3
C7 C12 C11 120.2(5)
C7 C12 H30 119.9
C11 C12 H30 119.9
C18 C13 C14 118.6(4)
C18 C13 P1 122.2(4)
C14 C13 P1 119.1(4)
C15 C14 C13 121.0(5)
C15 C14 H20 119.5
C13 C14 H20 119.5
C14 C15 C16 119.7(5)
C14 C15 H21 120.2
C16 C15 H21 120.2
C15 C16 C17 120.6(5)
C15 C16 H22 119.7
C17 C16 H22 119.7
C18 C17 C16 119.7(5)
C18 C17 H23 120.2
C16 C17 H23 120.2
C17 C18 C13 120.5(5)
C17 C18 H24 119.8
C13 C18 H24 119.8
C20 C19 C24 118.4(4)
C20 C19 P2 118.2(4)
C24 C19 P2 123.3(4)
C19 C20 C21 120.8(5)
C19 C20 H8 119.6
C21 C20 H8 119.6
C22 C21 C20 119.9(5)
C22 C21 H9 120.0
C20 C21 H9 120.0
C23 C22 C21 120.0(6)
C23 C22 H10 120.0
C21 C22 H10 120.0
C22 C23 C24 121.2(5)
C22 C23 H11 119.4
C24 C23 H11 119.4
C23 C24 C19 119.6(5)
C23 C24 H014 120.2
C19 C24 H014 120.2
C30 C25 C26 118.1(4)
C30 C25 P2 119.8(4)
C26 C25 P2 121.9(4)
C27 C26 C25 120.0(5)
C27 C26 H5 120.0
C25 C26 H5 120.0
C28 C27 C26 121.2(5)
C28 C27 H4 119.4
C26 C27 H4 119.4
C27 C28 C29 119.5(5)
C27 C28 H3 120.3
C29 C28 H3 120.3
C28 C29 C30 120.0(5)
C28 C29 H2 120.0
C30 C29 H2 120.0
C29 C30 C25 121.2(5)
C29 C30 H1 119.4
C25 C30 H1 119.4
C13 P1 C7 104.9(2)
C13 P1 C6 104.6(2)
C7 P1 C6 107.2(2)
C13 P1 Ni 123.98(16)
C7 P1 Ni 112.13(15)
C6 P1 Ni 102.77(15)
C19 P2 C25 106.6(2)
C19 P2 C1 108.5(2)
C25 P2 C1 103.9(2)
C19 P2 Ni 109.68(15)
C25 P2 Ni 124.85(15)
C1 P2 Ni 102.29(15)
N1 Ni P2 83.15(11)
N1 Ni P1 83.77(11)
P2 Ni P1 166.30(5)
N1 Ni Br1 175.69(11)
P2 Ni Br1 96.15(4)
P1 Ni Br1 97.20(4)
C5 N1 C2 108.1(4)
C5 N1 Ni 125.8(3)
C2 N1 Ni 125.7(3)

loop_
_geom_bond_atom_site_label_1
_geom_bond_atom_site_label_2
_geom_bond_distance
C1 C2 1.485(6)
C1 P2 1.823(4)
C1 H12A 0.9700
C1 H12B 0.9700
C2 C3 1.380(6)
C2 N1 1.384(5)
C3 C4 1.413(6)
C3 H14 0.9300
C4 C5 1.378(6)
C4 H16 0.9300
C5 N1 1.378(5)
C5 C6 1.480(6)
C6 P1 1.834(4)
C6 H18A 0.9700
C6 H18B 0.9700
C7 C8 1.377(6)
C7 C12 1.388(6)
C7 P1 1.818(5)
C8 C9 1.371(7)
C8 H26 0.9300
C9 C10 1.362(8)
C9 H27 0.9300
C10 C11 1.372(8)
C10 H28 0.9300
C11 C12 1.391(7)
C11 H29 0.9300
C12 H30 0.9300
C13 C18 1.389(6)
C13 C14 1.392(6)
C13 P1 1.801(5)
C14 C15 1.361(6)
C14 H20 0.9300
C15 C16 1.373(7)
C15 H21 0.9300
C16 C17 1.382(7)
C16 H22 0.9300
C17 C18 1.370(6)
C17 H23 0.9300
C18 H24 0.9300
C19 C20 1.372(6)
C19 C24 1.398(6)
C19 P2 1.804(5)
C20 C21 1.380(7)
C20 H8 0.9300
C21 C22 1.372(7)
C21 H9 0.9300
C22 C23 1.345(7)
C22 H10 0.9300
C23 C24 1.378(7)
C23 H11 0.9300
C24 H014 0.9300
C25 C30 1.386(6)
C25 C26 1.390(6)
C25 P2 1.807(5)
C26 C27 1.384(6)
C26 H5 0.9300
C27 C28 1.362(7)
C27 H4 0.9300
C28 C29 1.376(7)
C28 H3 0.9300
C29 C30 1.378(6)
C29 H2 0.9300
C30 H1 0.9300
P1 Ni 2.2085(13)
P2 Ni 2.1988(13)
Ni N1 1.856(3)
Ni Br1 2.3036(7)

loop_
_geom_torsion_atom_site_label_1
_geom_torsion_atom_site_label_2
_geom_torsion_atom_site_label_3
_geom_torsion_atom_site_label_4
_geom_torsion
P2 C1 C2 C3 170.6(4)
P2 C1 C2 N1 -15.6(5)
N1 C2 C3 C4 0.0(5)
C1 C2 C3 C4 174.2(5)
C2 C3 C4 C5 0.1(5)
C3 C4 C5 N1 -0.1(5)
C3 C4 C5 C6 174.8(5)
N1 C5 C6 P1 -20.6(5)
C4 C5 C6 P1 164.9(4)
C12 C7 C8 C9 -0.5(7)
P1 C7 C8 C9 175.7(4)
C7 C8 C9 C10 0.2(8)
C8 C9 C10 C11 -0.2(9)
C9 C10 C11 C12 0.5(9)
C8 C7 C12 C11 0.8(7)
P1 C7 C12 C11 -175.6(4)
C10 C11 C12 C7 -0.8(8)
C18 C13 C14 C15 -0.6(7)
P1 C13 C14 C15 -177.0(4)
C13 C14 C15 C16 -0.6(8)
C14 C15 C16 C17 1.2(8)
C15 C16 C17 C18 -0.5(8)
C16 C17 C18 C13 -0.7(8)
C14 C13 C18 C17 1.3(7)
P1 C13 C18 C17 177.5(4)
C24 C19 C20 C21 -0.8(7)
P2 C19 C20 C21 -177.6(4)
C19 C20 C21 C22 0.4(8)
C20 C21 C22 C23 -0.7(9)
C21 C22 C23 C24 1.4(10)
C22 C23 C24 C19 -1.8(9)
C20 C19 C24 C23 1.5(7)
P2 C19 C24 C23 178.1(4)
C30 C25 C26 C27 0.5(7)
P2 C25 C26 C27 -175.1(4)
C25 C26 C27 C28 -0.5(8)
C26 C27 C28 C29 0.5(8)
C27 C28 C29 C30 -0.5(8)
C28 C29 C30 C25 0.6(8)
C26 C25 C30 C29 -0.6(7)
P2 C25 C30 C29 175.2(4)
C18 C13 P1 C7 126.5(4)
C14 C13 P1 C7 -57.4(4)
C18 C13 P1 C6 -120.8(4)
C14 C13 P1 C6 55.3(4)
C18 C13 P1 Ni -4.0(5)
C14 C13 P1 Ni 172.1(3)
C8 C7 P1 C13 128.5(4)
C12 C7 P1 C13 -55.3(4)
C8 C7 P1 C6 17.7(4)
C12 C7 P1 C6 -166.1(3)
C8 C7 P1 Ni -94.4(4)
C12 C7 P1 Ni 81.8(4)
C5 C6 P1 C13 150.6(3)
C5 C6 P1 C7 -98.4(3)
C5 C6 P1 Ni 19.9(3)
C20 C19 P2 C25 -79.0(4)
C24 C19 P2 C25 104.4(4)
C20 C19 P2 C1 169.7(4)
C24 C19 P2 C1 -6.9(5)
C20 C19 P2 Ni 58.7(4)
C24 C19 P2 Ni -117.9(4)
C30 C25 P2 C19 159.0(4)
C26 C25 P2 C19 -25.4(4)
C30 C25 P2 C1 -86.6(4)
C26 C25 P2 C1 89.0(4)
C30 C25 P2 Ni 29.5(4)
C26 C25 P2 Ni -154.9(3)
C2 C1 P2 C19 -93.0(3)
C2 C1 P2 C25 153.8(3)
C2 C1 P2 Ni 22.8(3)
C19 P2 Ni N1 95.66(19)
C25 P2 Ni N1 -136.1(2)
C1 P2 Ni N1 -19.3(2)
C19 P2 Ni P1 78.4(3)
C25 P2 Ni P1 -153.4(2)
C1 P2 Ni P1 -36.6(3)
C19 P2 Ni Br1 -88.62(16)
C25 P2 Ni Br1 39.64(18)
C1 P2 Ni Br1 156.42(17)
C13 P1 Ni N1 -130.1(2)
C7 P1 Ni N1 102.4(2)
C6 P1 Ni N1 -12.45(19)
C13 P1 Ni P2 -112.8(3)
C7 P1 Ni P2 119.7(3)
C6 P1 Ni P2 4.8(3)
C13 P1 Ni Br1 54.14(18)
C7 P1 Ni Br1 -73.37(18)
C6 P1 Ni Br1 171.78(16)
C4 C5 N1 C2 0.2(5)
C6 C5 N1 C2 -175.7(4)
C4 C5 N1 Ni -173.0(3)
C6 C5 N1 Ni 11.2(5)
C3 C2 N1 C5 -0.1(5)
C1 C2 N1 C5 -175.4(4)
C3 C2 N1 Ni 173.0(3)
C1 C2 N1 Ni -2.3(5)
P2 Ni N1 C5 -172.8(3)
P1 Ni N1 C5 3.1(3)
Br1 Ni N1 C5 106.3(14)
P2 Ni N1 C2 15.2(3)
P1 Ni N1 C2 -168.8(3)
Br1 Ni N1 C2 -65.7(16)
